data_2218286
loop_
_publ_author_name
'Ng, Seik Weng'

_publ_section_title
Poly[(\m~3~-nicotinato-\k^3^<i>O</i>:<i>O</i>':<i>N</i>)(\m~2~-nicotinato-\k^3^<i>O</i>,<i>O</i>':<i>N</i>)iron(II)]
_journal_coeditor_code XU2410
_journal_issue 5
_journal_name_full 'Acta Crystallographica Section E'
_journal_page_first m728
_journal_paper_doi 10.1107/S1600536808011045
_journal_volume 64
_journal_year 2008
_chemical_formula_iupac '[Fe (C6 H4 N O2)2]'
_chemical_formula_moiety 'C12 H8 Fe N2 O4'
_chemical_formula_sum 'C12 H8 Fe N2 O4'
_chemical_formula_weight 300.05
_chemical_name_systematic
;
Poly[(\m~3~-nicotinato-\k^3^<i>O</i>:<i>O</i>':<i>N</i>)(\m~2~-nicotinato-
\k^3^<i>O</i>,<i>O</i>':<i>N</i>)iron(II)]
;
_space_group_IT_number 14
_symmetry_cell_setting monoclinic
_symmetry_space_group_name_Hall '-P 2yn'
_symmetry_space_group_name_H-M 'P 1 21/n 1'
_atom_sites_solution_hydrogens geom
_atom_sites_solution_primary direct
_atom_sites_solution_secondary difmap
_audit_creation_method SHELXL-97
_cell_angle_alpha 90.00
_cell_angle_beta 111.6190(10)
_cell_angle_gamma 90.00
_cell_formula_units_Z 4
_cell_length_a 10.8771(7)
_cell_length_b 9.6066(6)
_cell_length_c 12.7284(8)
_cell_measurement_reflns_used 6064
_cell_measurement_temperature 295(2)
_cell_measurement_theta_max 27.5
_cell_measurement_theta_min 2.1
_cell_volume 1236.45(14)
_computing_cell_refinement 'SAINT (Bruker, 2004)'
_computing_data_collection 'SMART (Bruker, 2004)'
_computing_data_reduction 'SAINT (Bruker, 2004)'
_computing_molecular_graphics 'X-SEED (Barbour, 2001) and OLEX (Dolomanov <i>et al.</i>,  2003)'
_computing_publication_material 'publCIF (Westrip, 2008)'
_computing_structure_refinement 'SHELXL97 (Sheldrick, 2008)'
_computing_structure_solution 'SHELXS97 (Sheldrick, 2008)'
_diffrn_ambient_temperature 295(2)
_diffrn_measured_fraction_theta_full 0.970
_diffrn_measured_fraction_theta_max 0.970
_diffrn_measurement_device_type 'Bruker APEX'
_diffrn_measurement_method '\f and \w'
_diffrn_radiation_monochromator graphite
_diffrn_radiation_source 'fine-focus sealed tube'
_diffrn_radiation_type MoK\a
_diffrn_radiation_wavelength 0.71073
_diffrn_reflns_av_R_equivalents 0.0180
_diffrn_reflns_av_sigmaI/netI 0.0232
_diffrn_reflns_limit_h_max 14
_diffrn_reflns_limit_h_min -14
_diffrn_reflns_limit_k_max 12
_diffrn_reflns_limit_k_min -10
_diffrn_reflns_limit_l_max 16
_diffrn_reflns_limit_l_min -13
_diffrn_reflns_number 7255
_diffrn_reflns_theta_full 27.50
_diffrn_reflns_theta_max 27.50
_diffrn_reflns_theta_min 2.11
_diffrn_standards_decay_% 0
_diffrn_standards_interval_count 0
_diffrn_standards_interval_time 0
_diffrn_standards_number 0
_exptl_absorpt_coefficient_mu 1.230
_exptl_absorpt_correction_T_max 0.749
_exptl_absorpt_correction_T_min 0.564
_exptl_absorpt_correction_type multi-scan
_exptl_absorpt_process_details '(SADABS; Sheldrick, 1996)'
_exptl_crystal_colour Yellow
_exptl_crystal_density_diffrn 1.612
_exptl_crystal_density_method 'not measured'
_exptl_crystal_description Block
_exptl_crystal_F_000 608
_exptl_crystal_size_max 0.41
_exptl_crystal_size_mid 0.34
_exptl_crystal_size_min 0.25
_refine_diff_density_max 0.237
_refine_diff_density_min -0.274
_refine_ls_extinction_method none
_refine_ls_goodness_of_fit_ref 1.016
_refine_ls_hydrogen_treatment constr
_refine_ls_matrix_type full
_refine_ls_number_parameters 172
_refine_ls_number_reflns 2762
_refine_ls_number_restraints 0
_refine_ls_restrained_S_all 1.016
_refine_ls_R_factor_all 0.032
_refine_ls_R_factor_gt 0.028
_refine_ls_shift/su_max 0.001
_refine_ls_shift/su_mean 0.000
_refine_ls_structure_factor_coef Fsqd
_refine_ls_weighting_details 'calc w=1/[\s^2^(Fo^2^)+(0.0475P)^2^+0.2265P] where P=(Fo^2^+2Fc^2^)/3'
_refine_ls_weighting_scheme calc
_refine_ls_wR_factor_gt 0.075
_refine_ls_wR_factor_ref 0.078
_reflns_number_gt 2428
_reflns_number_total 2762
_reflns_threshold_expression I>2\s(I)
_cod_data_source_file xu2410.cif
_cod_data_source_block I
_cod_original_cell_volume 1236.50(10)
_cod_original_sg_symbol_H-M 'P 21/n'
_cod_database_code 2218286
_cod_database_fobs_code 2218286

loop_
_symmetry_equiv_pos_as_xyz
'x, y, z'
'-x+1/2, y+1/2, -z+1/2'
'-x, -y, -z'
'x-1/2, -y-1/2, z-1/2'

loop_
_atom_site_type_symbol
_atom_site_label
_atom_site_fract_x
_atom_site_fract_y
_atom_site_fract_z
_atom_site_U_iso_or_equiv
_atom_site_adp_type
_atom_site_calc_flag
_atom_site_refinement_flags
_atom_site_occupancy
Fe Fe1 0.40603(2) 0.37707(2) 0.580119(18) 0.02707(10) Uani d . 1
O O1 0.28044(15) 0.19952(16) 0.64714(12) 0.0540(4) Uani d . 1
O O2 0.43525(13) 0.34442(14) 0.74858(11) 0.0398(3) Uani d . 1
O O3 0.32118(11) 0.33429(14) 0.41409(10) 0.0345(3) Uani d . 1
O O4 0.45693(13) 0.46511(14) 0.36328(12) 0.0477(3) Uani d . 1
N N1 0.25364(13) 0.02956(15) 0.94060(12) 0.0335(3) Uani d . 1
N N2 0.06748(13) 0.27149(15) 0.09200(12) 0.0335(3) Uani d . 1
C C1 0.35420(18) 0.24585(18) 0.73955(15) 0.0371(4) Uani d . 1
C C2 0.35386(17) 0.18565(18) 0.84835(14) 0.0336(4) Uani d . 1
C C3 0.25803(17) 0.09027(18) 0.84724(15) 0.0344(4) Uani d . 1
H H3 0.1932 0.0671 0.7780 0.041 Uiso calc R 1
C C4 0.34759(18) 0.0657(2) 1.03903(15) 0.0396(4) Uani d . 1
H H4 0.3462 0.0246 1.1047 0.048 Uiso calc R 1
C C5 0.4460(2) 0.1601(2) 1.04838(16) 0.0450(5) Uani d . 1
H H5 0.5090 0.1824 1.1187 0.054 Uiso calc R 1
C C6 0.44980(18) 0.2211(2) 0.95150(16) 0.0415(4) Uani d . 1
H H6 0.5156 0.2849 0.9554 0.050 Uiso calc R 1
C C7 0.35595(15) 0.39427(16) 0.34127(14) 0.0283(3) Uani d . 1
C C8 0.26579(15) 0.37708(15) 0.22048(14) 0.0281(3) Uani d . 1
C C9 0.15745(16) 0.29047(17) 0.19585(13) 0.0314(3) Uani d . 1
H H9 0.1464 0.2424 0.2552 0.038 Uiso calc R 1
C C10 0.08654(19) 0.3417(2) 0.00799(15) 0.0400(4) Uani d . 1
H H10 0.0251 0.3306 -0.0651 0.048 Uiso calc R 1
C C11 0.19213(19) 0.4291(2) 0.02432(15) 0.0432(4) Uani d . 1
H H11 0.2013 0.4753 -0.0366 0.052 Uiso calc R 1
C C12 0.28458(18) 0.44749(18) 0.13239(15) 0.0368(4) Uani d . 1
H H12 0.3572 0.5054 0.1456 0.044 Uiso calc R 1

loop_
_atom_site_aniso_label
_atom_site_aniso_U_11
_atom_site_aniso_U_22
_atom_site_aniso_U_33
_atom_site_aniso_U_12
_atom_site_aniso_U_13
_atom_site_aniso_U_23
Fe1 0.02436(14) 0.03310(15) 0.01968(14) -0.00138(8) 0.00333(10) -0.00096(8)
O1 0.0695(10) 0.0593(9) 0.0300(7) -0.0046(8) 0.0145(7) 0.0019(6)
O2 0.0405(7) 0.0448(7) 0.0379(7) 0.0017(6) 0.0188(6) 0.0113(5)
O3 0.0304(6) 0.0479(7) 0.0207(6) -0.0014(5) 0.0042(5) -0.0011(5)
O4 0.0393(7) 0.0507(8) 0.0417(8) -0.0193(6) 0.0014(6) -0.0023(6)
N1 0.0301(7) 0.0397(8) 0.0282(7) -0.0009(6) 0.0080(6) 0.0040(6)
N2 0.0311(7) 0.0408(8) 0.0225(7) -0.0059(6) 0.0027(6) 0.0003(6)
C1 0.0419(9) 0.0396(9) 0.0332(9) 0.0092(8) 0.0176(8) 0.0055(7)
C2 0.0358(9) 0.0359(9) 0.0311(9) 0.0018(7) 0.0146(7) 0.0027(7)
C3 0.0331(8) 0.0396(9) 0.0267(8) 0.0007(7) 0.0065(7) 0.0021(7)
C4 0.0389(9) 0.0504(11) 0.0267(9) -0.0055(8) 0.0089(7) 0.0053(8)
C5 0.0426(10) 0.0566(12) 0.0285(9) -0.0122(9) 0.0045(8) 0.0005(8)
C6 0.0403(9) 0.0462(10) 0.0368(10) -0.0110(8) 0.0127(8) 0.0018(8)
C7 0.0255(8) 0.0286(8) 0.0262(8) 0.0026(6) 0.0044(6) -0.0032(6)
C8 0.0270(8) 0.0311(8) 0.0240(8) -0.0006(6) 0.0066(6) -0.0023(6)
C9 0.0305(8) 0.0383(9) 0.0224(8) -0.0044(7) 0.0061(6) 0.0015(6)
C10 0.0433(10) 0.0458(10) 0.0222(8) -0.0046(8) 0.0017(7) 0.0014(7)
C11 0.0519(11) 0.0481(10) 0.0274(9) -0.0099(9) 0.0121(8) 0.0059(8)
C12 0.0378(9) 0.0398(9) 0.0313(9) -0.0093(7) 0.0109(7) 0.0003(7)

loop_
_atom_type_symbol
_atom_type_description
_atom_type_scat_dispersion_real
_atom_type_scat_dispersion_imag
_atom_type_scat_source
C C 0.0033 0.0016 'International Tables Vol C Tables 4.2.6.8 and 6.1.1.4'
H H 0.0000 0.0000 'International Tables Vol C Tables 4.2.6.8 and 6.1.1.4'
N N 0.0061 0.0033 'International Tables Vol C Tables 4.2.6.8 and 6.1.1.4'
O O 0.0106 0.0060 'International Tables Vol C Tables 4.2.6.8 and 6.1.1.4'
Fe Fe 0.3463 0.8444 'International Tables Vol C Tables 4.2.6.8 and 6.1.1.4'

loop_
_geom_angle_atom_site_label_1
_geom_angle_atom_site_label_2
_geom_angle_atom_site_label_3
_geom_angle_site_symmetry_1
_geom_angle_site_symmetry_3
_geom_angle
_geom_angle_publ_flag
O1 Fe1 O2 . . 56.18(5) yes
O1 Fe1 O3 . . 96.95(5) yes
O1 Fe1 O4 . 3_666 142.30(5) yes
O1 Fe1 N1 . 2_556 89.36(5) yes
O1 Fe1 N2 . 4_666 93.18(5) yes
O2 Fe1 O3 . . 153.10(6) yes
O2 Fe1 O4 . 3_666 86.23(5) yes
O2 Fe1 N1 . 2_556 92.17(5) yes
O2 Fe1 N2 . 4_666 90.93(5) yes
O3 Fe1 O4 . 3_666 120.67(6) yes
O3 Fe1 N1 . 2_556 88.50(5) yes
O3 Fe1 N2 . 4_666 89.17(5) yes
O4 Fe1 N1 3_666 2_556 89.39(6) yes
O4 Fe1 N2 3_666 4_666 89.83(6) yes
N1 Fe1 N2 2_556 4_666 176.74(5) yes
C1 O1 Fe1 . . 80.56(11) ?
C1 O2 Fe1 . . 100.52(11) ?
C7 O3 Fe1 . . 122.17(11) ?
C7 O4 Fe1 . 3_666 162.57(13) ?
C4 N1 C3 . . 116.93(15) ?
C4 N1 Fe1 . 2_546 125.34(12) ?
C3 N1 Fe1 . 2_546 117.73(11) ?
C9 N2 C10 . . 116.58(14) ?
C9 N2 Fe1 . 4_565 115.27(11) ?
C10 N2 Fe1 . 4_565 128.13(12) ?
O1 C1 O2 . . 122.67(17) ?
O1 C1 C2 . . 121.14(17) ?
O2 C1 C2 . . 116.18(16) ?
C3 C2 C6 . . 118.28(16) ?
C3 C2 C1 . . 120.21(16) ?
C6 C2 C1 . . 121.49(16) ?
N1 C3 C2 . . 123.49(16) ?
N1 C3 H3 . . 118.3 ?
C2 C3 H3 . . 118.3 ?
N1 C4 C5 . . 123.64(17) ?
N1 C4 H4 . . 118.2 ?
C5 C4 H4 . . 118.2 ?
C4 C5 C6 . . 118.78(18) ?
C4 C5 H5 . . 120.6 ?
C6 C5 H5 . . 120.6 ?
C5 C6 C2 . . 118.87(17) ?
C5 C6 H6 . . 120.6 ?
C2 C6 H6 . . 120.6 ?
O4 C7 O3 . . 124.60(16) ?
O4 C7 C8 . . 119.06(15) ?
O3 C7 C8 . . 116.33(14) ?
C9 C8 C12 . . 118.53(15) ?
C9 C8 C7 . . 118.75(15) ?
C12 C8 C7 . . 122.70(15) ?
N2 C9 C8 . . 124.03(15) ?
N2 C9 H9 . . 118.0 ?
C8 C9 H9 . . 118.0 ?
N2 C10 C11 . . 123.46(16) ?
N2 C10 H10 . . 118.3 ?
C11 C10 H10 . . 118.3 ?
C10 C11 C12 . . 119.27(17) ?
C10 C11 H11 . . 120.4 ?
C12 C11 H11 . . 120.4 ?
C11 C12 C8 . . 118.12(16) ?
C11 C12 H12 . . 120.9 ?
C8 C12 H12 . . 120.9 ?

loop_
_geom_bond_atom_site_label_1
_geom_bond_atom_site_label_2
_geom_bond_site_symmetry_2
_geom_bond_distance
_geom_bond_publ_flag
Fe1 O1 . 2.522(2) yes
Fe1 O2 . 2.0720(10) yes
Fe1 O3 . 2.0120(10) yes
Fe1 O4 3_666 2.0610(10) yes
Fe1 N1 2_556 2.2120(10) yes
Fe1 N2 4_666 2.2240(10) yes
O1 C1 . 1.237(2) ?
O2 C1 . 1.270(2) ?
O3 C7 . 1.262(2) ?
O4 C7 . 1.233(2) ?
O4 Fe1 3_666 2.0611(12) ?
N1 C4 . 1.338(2) ?
N1 C3 . 1.340(2) ?
N1 Fe1 2_546 2.2124(14) ?
N2 C9 . 1.336(2) ?
N2 C10 . 1.343(2) ?
N2 Fe1 4_565 2.2243(14) ?
C1 C2 . 1.502(2) ?
C2 C3 . 1.384(2) ?
C2 C6 . 1.385(3) ?
C3 H3 . 0.9300 ?
C4 C5 . 1.375(3) ?
C4 H4 . 0.9300 ?
C5 C6 . 1.379(3) ?
C5 H5 . 0.9300 ?
C6 H6 . 0.9300 ?
C7 C8 . 1.497(2) ?
C8 C9 . 1.381(2) ?
C8 C12 . 1.388(2) ?
C9 H9 . 0.9300 ?
C10 C11 . 1.375(3) ?
C10 H10 . 0.9300 ?
C11 C12 . 1.384(2) ?
C11 H11 . 0.9300 ?
C12 H12 . 0.9300 ?

loop_
_geom_torsion_atom_site_label_1
_geom_torsion_atom_site_label_2
_geom_torsion_atom_site_label_3
_geom_torsion_atom_site_label_4
_geom_torsion_site_symmetry_1
_geom_torsion
O3 Fe1 O1 C1 . 177.00(11)
O4 Fe1 O1 C1 3_666 -6.40(16)
O2 Fe1 O1 C1 . -1.54(10)
N1 Fe1 O1 C1 2_556 -94.59(11)
N2 Fe1 O1 C1 4_666 87.45(11)
O3 Fe1 O2 C1 . -1.69(18)
O4 Fe1 O2 C1 3_666 178.53(11)
N1 Fe1 O2 C1 2_556 89.28(11)
N2 Fe1 O2 C1 4_666 -91.70(11)
O1 Fe1 O2 C1 . 1.51(10)
O4 Fe1 O3 C7 3_666 5.56(14)
O2 Fe1 O3 C7 . -174.18(11)
N1 Fe1 O3 C7 2_556 93.97(13)
N2 Fe1 O3 C7 4_666 -83.75(13)
O1 Fe1 O3 C7 . -176.85(12)
Fe1 O1 C1 O2 . 2.49(16)
Fe1 O1 C1 C2 . -176.46(16)
Fe1 O2 C1 O1 . -3.0(2)
Fe1 O2 C1 C2 . 175.95(12)
O1 C1 C2 C3 . -9.1(3)
O2 C1 C2 C3 . 171.91(16)
O1 C1 C2 C6 . 169.55(18)
O2 C1 C2 C6 . -9.5(2)
C4 N1 C3 C2 . 0.4(3)
Fe1 N1 C3 C2 2_546 -178.97(13)
C6 C2 C3 N1 . -0.5(3)
C1 C2 C3 N1 . 178.18(15)
C3 N1 C4 C5 . 0.0(3)
Fe1 N1 C4 C5 2_546 179.39(16)
N1 C4 C5 C6 . -0.4(3)
C4 C5 C6 C2 . 0.4(3)
C3 C2 C6 C5 . 0.1(3)
C1 C2 C6 C5 . -178.59(17)
Fe1 O4 C7 O3 3_666 -68.9(5)
Fe1 O4 C7 C8 3_666 110.7(4)
Fe1 O3 C7 O4 . 12.9(2)
Fe1 O3 C7 C8 . -166.66(10)
O4 C7 C8 C9 . 175.90(15)
O3 C7 C8 C9 . -4.5(2)
O4 C7 C8 C12 . -5.9(2)
O3 C7 C8 C12 . 173.73(15)
C10 N2 C9 C8 . 0.4(3)
Fe1 N2 C9 C8 4_565 179.22(13)
C12 C8 C9 N2 . -1.1(3)
C7 C8 C9 N2 . 177.20(15)
C9 N2 C10 C11 . 0.3(3)
Fe1 N2 C10 C11 4_565 -178.38(15)
N2 C10 C11 C12 . -0.2(3)
C10 C11 C12 C8 . -0.5(3)
C9 C8 C12 C11 . 1.1(3)
C7 C8 C12 C11 . -177.12(16)
